data_1546290
loop_
_publ_author_name
'Hein, Samuel J.'
'Lehnherr, Dan'
'Dichtel, William'

_publ_section_title
;
 Rapid Access to Substituted 2-Naphthyne Intermediates via the
 Benzannulation of Halogenated Silylacetylenes
;
_journal_name_full 'Chem. Sci.'
_journal_paper_doi 10.1039/C7SC01625E
_journal_year 2017
_chemical_formula_moiety 'C13 H14 Br2 Si'
_chemical_formula_sum 'C13 H14 Br2 Si'
_chemical_formula_weight 358.15
_chemical_name_systematic
;
 ?
;
_space_group_crystal_system monoclinic
_space_group_IT_number 14
_space_group_name_Hall '-P 2yn'
_space_group_name_H-M_alt 'P 1 21/n 1'
_symmetry_space_group_name_Hall '-P 2yn'
_symmetry_space_group_name_H-M 'P 1 21/n 1'
_atom_sites_solution_hydrogens geom
_atom_sites_solution_primary dual
_audit_creation_date 2017-02-08
_audit_creation_method
;
Olex2 1.2
(compiled 2017.01.04 svn.r3372 for OlexSys, GUI svn.r5292)
;
_audit_update_record
;
2017-03-21 deposited with the CCDC.
2017-06-07 downloaded from the CCDC.
;
_cell_angle_alpha 90
_cell_angle_beta 95.1754(14)
_cell_angle_gamma 90
_cell_formula_units_Z 4
_cell_length_a 7.1961(4)
_cell_length_b 7.4763(4)
_cell_length_c 26.1123(14)
_cell_measurement_reflns_used 9875
_cell_measurement_temperature 100(2)
_cell_measurement_theta_max 30.149
_cell_measurement_theta_min 3.134
_cell_volume 1399.12(13)
_computing_cell_refinement 'SAINT V8.34A (Bruker, 2013)'
_computing_data_collection 'APEX2 V2014.11-0 (Bruker, 2014)'
_computing_data_reduction 'Bruker SAINT'
_computing_molecular_graphics 'Olex2 (Dolomanov et al., 2009)'
_computing_publication_material 'Olex2 (Dolomanov et al., 2009)'
_computing_structure_refinement 'ShelXL (Sheldrick, 2015)'
_computing_structure_solution 'ShelXT (Sheldrick, 2015)'
_diffrn_ambient_temperature 100.0
_diffrn_detector_area_resol_mean 8
_diffrn_measured_fraction_theta_full 1.000
_diffrn_measured_fraction_theta_max 0.999
_diffrn_measurement_device_type 'Bruker Kappa APEX CCD area detector'
_diffrn_measurement_method '\w and \f scans'
_diffrn_radiation_monochromator graphite
_diffrn_radiation_type MoK\a
_diffrn_radiation_wavelength 0.71073
_diffrn_reflns_av_R_equivalents 0.0365
_diffrn_reflns_av_unetI/netI 0.0173
_diffrn_reflns_Laue_measured_fraction_full 1.000
_diffrn_reflns_Laue_measured_fraction_max 0.999
_diffrn_reflns_limit_h_max 9
_diffrn_reflns_limit_h_min -10
_diffrn_reflns_limit_k_max 10
_diffrn_reflns_limit_k_min -10
_diffrn_reflns_limit_l_max 36
_diffrn_reflns_limit_l_min -36
_diffrn_reflns_number 48708
_diffrn_reflns_point_group_measured_fraction_full 1.000
_diffrn_reflns_point_group_measured_fraction_max 0.999
_diffrn_reflns_theta_full 25.242
_diffrn_reflns_theta_max 30.198
_diffrn_reflns_theta_min 1.566
_diffrn_source 'sealed tube'
_exptl_absorpt_coefficient_mu 5.852
_exptl_absorpt_correction_T_max 0.7460
_exptl_absorpt_correction_T_min 0.5761
_exptl_absorpt_correction_type multi-scan
_exptl_absorpt_process_details
'SADABS-2014/5 (Bruker,2014/5) was used for absorption correction. wR2(int) was 0.0741 before and 0.0426 after correction. The Ratio of minimum to maximum transmission is 0.7723. The \l/2 correction factor is Not present.'
_exptl_crystal_colour colourless
_exptl_crystal_colour_primary colourless
_exptl_crystal_density_diffrn 1.700
_exptl_crystal_description needle
_exptl_crystal_F_000 704
_exptl_crystal_size_max 0.193
_exptl_crystal_size_mid 0.06
_exptl_crystal_size_min 0.033
_refine_diff_density_max 0.435
_refine_diff_density_min -0.450
_refine_diff_density_rms 0.066
_refine_ls_extinction_method none
_refine_ls_goodness_of_fit_ref 1.036
_refine_ls_hydrogen_treatment constr
_refine_ls_matrix_type full
_refine_ls_number_parameters 148
_refine_ls_number_reflns 4154
_refine_ls_number_restraints 0
_refine_ls_restrained_S_all 1.036
_refine_ls_R_factor_all 0.0256
_refine_ls_R_factor_gt 0.0193
_refine_ls_shift/su_max 0.003
_refine_ls_shift/su_mean 0.000
_refine_ls_structure_factor_coef Fsqd
_refine_ls_weighting_details 'w=1/[\s^2^(Fo^2^)+(0.0189P)^2^+0.6515P] where P=(Fo^2^+2Fc^2^)/3'
_refine_ls_weighting_scheme calc
_refine_ls_wR_factor_gt 0.0416
_refine_ls_wR_factor_ref 0.0431
_reflns_Friedel_coverage 0.000
_reflns_number_gt 3649
_reflns_number_total 4154
_reflns_threshold_expression 'I > 2\s(I)'
_cod_data_source_file c7sc01625e2.cif
_cod_data_source_block cx0925
_cod_database_code 1546290
_shelxl_version_number 2013-4
_shelx_space_group_comment
;
The symmetry employed for this shelxl refinement is uniquely defined
by the following loop, which should always be used as a source of
symmetry information in preference to the above space-group names.
They are only intended as comments.
;
_shelx_estimated_absorpt_t_max 0.830
_shelx_estimated_absorpt_t_min 0.398
_olex2_refinement_description
;
1. Fixed Uiso
 At 1.2 times of:
  All C(H) groups
 At 1.5 times of:
  All C(H,H,H) groups
2.a Aromatic/amide H refined with riding coordinates:
 C3(H3), C5(H5), C7(H7), C8(H8), C10(H10)
2.b Idealised Me refined as rotating group:
 C11(H11A,H11B,H11C), C12(H12A,H12B,H12C), C13(H13A,H13B,H13C)
;
_olex2_date_sample_data_collection 2017-02-07
_olex2_date_sample_submission 2017-02-07
_olex2_diffrn_ambient_temperature_device 'Oxford Cryosystems'
_olex2_exptl_crystal_mounting_method 'The crystal was mounted on a MITIGEN holder in Paratone oil'
_olex2_submission_original_sample_id cx0925
_olex2_submission_special_instructions 'No special instructions were received'

loop_
_space_group_symop_operation_xyz
'x, y, z'
'-x+1/2, y+1/2, -z+1/2'
'-x, -y, -z'
'x-1/2, -y-1/2, z-1/2'

loop_
_atom_site_label
_atom_site_type_symbol
_atom_site_fract_x
_atom_site_fract_y
_atom_site_fract_z
_atom_site_U_iso_or_equiv
_atom_site_adp_type
_atom_site_occupancy
_atom_site_site_symmetry_order
_atom_site_calc_flag
_atom_site_refinement_flags_posn
Br1 Br -0.02905(2) 0.55547(2) 0.63331(2) 0.02281(4) Uani 1 1 d .
Br2 Br 0.96482(2) 0.72939(2) 0.84428(2) 0.02057(4) Uani 1 1 d .
Si1 Si 0.33251(5) 0.74015(6) 0.57137(2) 0.01860(8) Uani 1 1 d .
C1 C 0.20867(18) 0.60496(18) 0.66910(6) 0.0173(3) Uani 1 1 d .
C2 C 0.35110(18) 0.68535(18) 0.64235(5) 0.0156(3) Uani 1 1 d .
C3 C 0.51616(18) 0.72111(17) 0.67180(5) 0.0148(2) Uani 1 1 d .
H3 H 0.6143 0.7770 0.6558 0.018 Uiso 1 1 calc R
C4 C 0.54602(18) 0.67848(17) 0.72477(5) 0.0145(2) Uani 1 1 d .
C5 C 0.71768(18) 0.71711(17) 0.75381(6) 0.0160(3) Uani 1 1 d .
H5 H 0.8167 0.7727 0.7380 0.019 Uiso 1 1 calc R
C6 C 0.73817(19) 0.67312(18) 0.80476(6) 0.0166(3) Uani 1 1 d .
C7 C 0.5952(2) 0.58972(18) 0.82961(6) 0.0187(3) Uani 1 1 d .
H7 H 0.6141 0.5601 0.8651 0.022 Uiso 1 1 calc R
C8 C 0.4292(2) 0.55198(18) 0.80219(6) 0.0184(3) Uani 1 1 d .
H8 H 0.3326 0.4958 0.8188 0.022 Uiso 1 1 calc R
C9 C 0.39956(18) 0.59574(17) 0.74923(5) 0.0156(3) Uani 1 1 d .
C10 C 0.22844(19) 0.56087(18) 0.71994(6) 0.0180(3) Uani 1 1 d .
H10 H 0.1281 0.5072 0.7356 0.022 Uiso 1 1 calc R
C11 C 0.1567(2) 0.9198(3) 0.55626(7) 0.0304(4) Uani 1 1 d .
H11A H 0.0329 0.8763 0.5631 0.046 Uiso 1 1 calc GR
H11B H 0.1557 0.9531 0.5199 0.046 Uiso 1 1 calc GR
H11C H 0.1890 1.0246 0.5778 0.046 Uiso 1 1 calc GR
C12 C 0.2749(2) 0.5350(3) 0.53239(7) 0.0358(4) Uani 1 1 d .
H12A H 0.3669 0.4416 0.5421 0.054 Uiso 1 1 calc GR
H12B H 0.2773 0.5631 0.4958 0.054 Uiso 1 1 calc GR
H12C H 0.1502 0.4928 0.5388 0.054 Uiso 1 1 calc GR
C13 C 0.5641(2) 0.8246(2) 0.55490(6) 0.0207(3) Uani 1 1 d .
H13A H 0.5936 0.9366 0.5734 0.031 Uiso 1 1 calc GR
H13B H 0.5598 0.8460 0.5178 0.031 Uiso 1 1 calc GR
H13C H 0.6605 0.7355 0.5649 0.031 Uiso 1 1 calc GR

loop_
_atom_site_aniso_label
_atom_site_aniso_U_11
_atom_site_aniso_U_22
_atom_site_aniso_U_33
_atom_site_aniso_U_23
_atom_site_aniso_U_13
_atom_site_aniso_U_12
Br1 0.01227(6) 0.02385(8) 0.03201(9) 0.00309(6) 0.00034(5) -0.00188(5)
Br2 0.02093(7) 0.01795(7) 0.02224(8) 0.00278(5) -0.00133(5) -0.00352(5)
Si1 0.01376(17) 0.0239(2) 0.01822(19) -0.00209(15) 0.00188(14) 0.00178(14)
C1 0.0119(6) 0.0126(6) 0.0273(7) -0.0007(5) 0.0015(5) 0.0015(5)
C2 0.0143(6) 0.0118(6) 0.0212(7) 0.0001(5) 0.0037(5) 0.0029(5)
C3 0.0138(6) 0.0119(6) 0.0195(6) 0.0003(5) 0.0057(5) 0.0013(5)
C4 0.0144(6) 0.0095(5) 0.0203(7) 0.0002(5) 0.0046(5) 0.0011(4)
C5 0.0148(6) 0.0121(6) 0.0215(7) 0.0006(5) 0.0046(5) -0.0007(5)
C6 0.0164(6) 0.0115(6) 0.0221(7) -0.0009(5) 0.0023(5) 0.0003(5)
C7 0.0221(7) 0.0157(6) 0.0191(7) 0.0026(5) 0.0063(5) 0.0009(5)
C8 0.0174(6) 0.0148(6) 0.0243(7) 0.0033(5) 0.0086(5) -0.0002(5)
C9 0.0154(6) 0.0113(6) 0.0209(7) 0.0011(5) 0.0055(5) 0.0016(5)
C10 0.0137(6) 0.0141(6) 0.0269(7) 0.0024(5) 0.0065(5) 0.0002(5)
C11 0.0217(7) 0.0450(10) 0.0246(8) 0.0121(7) 0.0033(6) 0.0110(7)
C12 0.0263(8) 0.0467(11) 0.0353(10) -0.0189(8) 0.0077(7) -0.0095(8)
C13 0.0180(6) 0.0265(7) 0.0180(7) 0.0000(6) 0.0031(5) 0.0013(6)

loop_
_atom_type_symbol
_atom_type_description
_atom_type_scat_dispersion_real
_atom_type_scat_dispersion_imag
_atom_type_scat_source
C C 0.0033 0.0016 'International Tables Vol C Tables 4.2.6.8 and 6.1.1.4'
H H 0.0000 0.0000 'International Tables Vol C Tables 4.2.6.8 and 6.1.1.4'
Si Si 0.0817 0.0704 'International Tables Vol C Tables 4.2.6.8 and 6.1.1.4'
Br Br -0.2901 2.4595 'International Tables Vol C Tables 4.2.6.8 and 6.1.1.4'

loop_
_geom_angle_atom_site_label_1
_geom_angle_atom_site_label_2
_geom_angle_atom_site_label_3
_geom_angle
C11 Si1 C2 110.51(7)
C11 Si1 C12 111.33(9)
C11 Si1 C13 108.08(8)
C12 Si1 C2 110.44(8)
C12 Si1 C13 108.12(7)
C13 Si1 C2 108.25(6)
C2 C1 Br1 119.61(11)
C10 C1 Br1 116.11(10)
C10 C1 C2 124.28(13)
C1 C2 Si1 125.57(11)
C3 C2 Si1 119.00(10)
C3 C2 C1 115.42(13)
C2 C3 H3 118.4
C2 C3 C4 123.16(12)
C4 C3 H3 118.4
C3 C4 C5 121.58(12)
C3 C4 C9 118.88(13)
C5 C4 C9 119.53(13)
C4 C5 H5 120.5
C6 C5 C4 118.93(12)
C6 C5 H5 120.5
C5 C6 Br2 119.25(10)
C5 C6 C7 122.39(13)
C7 C6 Br2 118.35(11)
C6 C7 H7 120.3
C8 C7 C6 119.33(14)
C8 C7 H7 120.3
C7 C8 H8 119.6
C7 C8 C9 120.77(13)
C9 C8 H8 119.6
C8 C9 C4 119.05(13)
C10 C9 C4 118.80(13)
C10 C9 C8 122.15(13)
C1 C10 C9 119.45(13)
C1 C10 H10 120.3
C9 C10 H10 120.3
Si1 C11 H11A 109.5
Si1 C11 H11B 109.5
Si1 C11 H11C 109.5
H11A C11 H11B 109.5
H11A C11 H11C 109.5
H11B C11 H11C 109.5
Si1 C12 H12A 109.5
Si1 C12 H12B 109.5
Si1 C12 H12C 109.5
H12A C12 H12B 109.5
H12A C12 H12C 109.5
H12B C12 H12C 109.5
Si1 C13 H13A 109.5
Si1 C13 H13B 109.5
Si1 C13 H13C 109.5
H13A C13 H13B 109.5
H13A C13 H13C 109.5
H13B C13 H13C 109.5

loop_
_geom_bond_atom_site_label_1
_geom_bond_atom_site_label_2
_geom_bond_distance
Br1 C1 1.9101(14)
Br2 C6 1.8969(14)
Si1 C2 1.8911(15)
Si1 C11 1.8632(17)
Si1 C12 1.8664(18)
Si1 C13 1.8683(15)
C1 C2 1.4244(19)
C1 C10 1.363(2)
C2 C3 1.3816(19)
C3 H3 0.9500
C3 C4 1.417(2)
C4 C5 1.4196(19)
C4 C9 1.4224(19)
C5 H5 0.9500
C5 C6 1.366(2)
C6 C7 1.4105(19)
C7 H7 0.9500
C7 C8 1.365(2)
C8 H8 0.9500
C8 C9 1.418(2)
C9 C10 1.414(2)
C10 H10 0.9500
C11 H11A 0.9800
C11 H11B 0.9800
C11 H11C 0.9800
C12 H12A 0.9800
C12 H12B 0.9800
C12 H12C 0.9800
C13 H13A 0.9800
C13 H13B 0.9800
C13 H13C 0.9800
